data_9001916
loop_
_publ_author_name
'Yang, H.'
'Hazen, R. M.'
'Prewitt, C. T.'
'Finger, L. W.'
'Lu, R.'
'Hemley, R. J.'

_publ_section_title
;
 High-pressure single-crystal X-ray diffraction and infrared spectroscopic
 studies of the C2/m-P2_1/m phase transition in cummingtonite
 Sample: P = 7.90 GPa
;
_journal_name_full 'American Mineralogist'
_journal_page_first 288
_journal_page_last 299
_journal_volume 83
_journal_year 1998
_chemical_formula_sum 'Al0.008 Ca0.076 Fe3.471 Mg3.445 O24 Si8'
_chemical_name_mineral Cummingtonite
_space_group_IT_number 11
_symmetry_space_group_name_Hall '-P 2yb'
_symmetry_space_group_name_H-M 'P 1 21/m 1'
_cell_angle_alpha 90
_cell_angle_beta 103.173
_cell_angle_gamma 90
_cell_length_a 9.2099
_cell_length_b 17.7605
_cell_length_c 5.1930
_cell_formula_units_Z 2
_cell_volume 827.080
_database_code_amcsd 0001976
_diffrn_ambient_pressure 7.9e+06
_exptl_crystal_density_diffrn 3.572
_cod_original_formula_sum 'Fe3.471 Mg3.445 Al.008 Ca.076 Si8 O24'
_cod_database_code 9001916

loop_
_space_group_symop_operation_xyz
x,y,z
x,1/2-y,z
-x,1/2+y,-z
-x,-y,-z

loop_
_atom_site_label
_atom_site_fract_x
_atom_site_fract_y
_atom_site_fract_z
_atom_site_occupancy
_atom_site_U_iso_or_equiv
Fe1 -0.25100 0.33590 0.47360 0.40500 0.00747
Mg1 -0.25100 0.33590 0.47360 0.59500 0.00747
Fe2 -0.25160 0.42490 0.97560 0.20700 0.00811
Mg2 -0.25160 0.42490 0.97560 0.78900 0.00811
Al2 -0.25160 0.42490 0.97560 0.00400 0.00811
Fe3 -0.24890 0.25000 0.97550 0.39300 0.00785
Mg3 -0.24890 0.25000 0.97550 0.60700 0.00785
Fe4 -0.26020 0.51070 0.46570 0.92700 0.00849
Mg4 -0.26020 0.51070 0.46570 0.03500 0.00849
Ca4 -0.26020 0.51070 0.46570 0.03800 0.00849
Si1A 0.04540 0.33420 0.25610 1.00000 0.00684
Si1B 0.55020 0.83290 0.31180 1.00000 0.00861
Si2A 0.04580 0.42140 0.76180 1.00000 0.00747
Si2B 0.55580 0.91630 0.81320 1.00000 0.00773
O1A -0.13050 0.33600 0.18730 1.00000 0.01039
O1B 0.37240 0.83610 0.23440 1.00000 0.00861
O2A -0.12830 0.42100 0.69680 1.00000 0.01001
O2B 0.38210 0.92080 0.74800 1.00000 0.01026
O3A -0.12510 0.25000 0.68960 1.00000 0.00899
O3B 0.37280 0.75000 0.73670 1.00000 0.00963
O4A 0.12220 0.50220 0.78590 1.00000 0.00671
O4B 0.63220 0.99320 0.75450 1.00000 0.01051
O5A 0.11170 0.36920 0.01760 1.00000 0.01216
O5B 0.61000 0.89300 0.12590 1.00000 0.01140
O6A 0.11340 0.38420 0.51940 1.00000 0.00950
O6B 0.60930 0.85270 0.62150 1.00000 0.00747
O7A 0.11180 0.25000 0.31410 1.00000 0.01178
O7B 0.60910 0.75000 0.25420 1.00000 0.00557

loop_
_cod_related_entry_id
_cod_related_entry_database
_cod_related_entry_code
1 AMCSD 0001976
